data_2016522
loop_
_publ_author_name
'Prinz, Sebastian'
'Sparta, Karine M.'
'Roth, Georg'

_publ_section_title
;
 The diphyllosilicate Rb~2~(VO)~2~[Si~8~O~19~]
;
_journal_coeditor_code SQ3119
_journal_issue 3
_journal_name_full 'Acta Crystallographica Section C'
_journal_page_first i27
_journal_page_last i29
_journal_paper_doi 10.1107/S0108270107068205
_journal_volume 64
_journal_year 2008
_chemical_formula_iupac 'Rb2 (V O)2 [Si8 O19]'
_chemical_formula_moiety 'O21 Si8 V2 , 2Rb'
_chemical_formula_sum 'O21 Rb2 Si8 V2'
_chemical_formula_weight 833.54
_chemical_name_systematic
;
Dirubidium divanadyl phyllo-octasilicate
;
_space_group_IT_number 26
_symmetry_cell_setting orthorhombic
_symmetry_space_group_name_Hall 'P 2c -2'
_symmetry_space_group_name_H-M 'P m c 21'
_atom_sites_solution_primary direct
_atom_sites_solution_secondary difmap
_audit_creation_method SHELXL97
_cell_angle_alpha 90.00
_cell_angle_beta 90.00
_cell_angle_gamma 90.00
_cell_formula_units_Z 2
_cell_length_a 11.0513(9)
_cell_length_b 10.2765(6)
_cell_length_c 8.7052(6)
_cell_measurement_reflns_used 33551
_cell_measurement_temperature 301(2)
_cell_measurement_theta_max 33.525
_cell_measurement_theta_min 2.705
_cell_volume 988.64(12)
_computing_cell_refinement 'X-AREA (Stoe & Cie, 2002)'
_computing_data_collection 'X-AREA (Stoe & Cie, 2002)'
_computing_data_reduction 'X-RED (Stoe & Cie, 1996)'
_computing_molecular_graphics 'SHELXS97 (Sheldrick, 2008)'
_computing_publication_material 'WinGX (Farrugia, 1999)'
_computing_structure_refinement 'SHELXL97 (Sheldrick, 2008)'
_computing_structure_solution 'SHELXS97 (Sheldrick, 2008)'
_diffrn_ambient_temperature 301(2)
_diffrn_detector_area_resol_mean 0
_diffrn_measured_fraction_theta_full 0.998
_diffrn_measured_fraction_theta_max 0.998
_diffrn_measurement_device_type 'Stoe IPDS II'
_diffrn_measurement_method 'Rotation method'
_diffrn_radiation_monochromator graphite
_diffrn_radiation_source 'fine-focus sealed tube'
_diffrn_radiation_type MoK\a
_diffrn_radiation_wavelength 0.71073
_diffrn_reflns_av_R_equivalents 0.0687
_diffrn_reflns_av_sigmaI/netI 0.0284
_diffrn_reflns_limit_h_max 17
_diffrn_reflns_limit_h_min -17
_diffrn_reflns_limit_k_max 15
_diffrn_reflns_limit_k_min -15
_diffrn_reflns_limit_l_max 13
_diffrn_reflns_limit_l_min -13
_diffrn_reflns_number 37398
_diffrn_reflns_theta_full 33.47
_diffrn_reflns_theta_max 33.47
_diffrn_reflns_theta_min 2.71
_diffrn_standards_decay_% 0
_diffrn_standards_interval_count 0
_diffrn_standards_interval_time 0
_diffrn_standards_number 0
_exptl_absorpt_coefficient_mu 6.426
_exptl_absorpt_correction_T_max 0.6485
_exptl_absorpt_correction_T_min 0.2511
_exptl_absorpt_correction_type numerical
_exptl_absorpt_process_details '(X-SHAPE; Stoe & Cie, 1996)'
_exptl_crystal_colour green
_exptl_crystal_density_diffrn 2.800
_exptl_crystal_density_method 'not measured'
_exptl_crystal_description plate
_exptl_crystal_F_000 800
_exptl_crystal_size_max 0.3
_exptl_crystal_size_mid 0.2
_exptl_crystal_size_min 0.08
_refine_diff_density_max 0.606
_refine_diff_density_min -0.637
_refine_ls_abs_structure_details 'Flack (1983), with how many Friedel pairs?'
_refine_ls_abs_structure_Flack -0.004(6)
_refine_ls_extinction_coef 0.0039(4)
_refine_ls_extinction_expression Fc^*^=kFc[1+0.001xFc^2^\l^3^/sin(2\q)]^-1/4^
_refine_ls_extinction_method 'SHELXL97 (Sheldrick, 2008)'
_refine_ls_goodness_of_fit_ref 1.101
_refine_ls_matrix_type full
_refine_ls_number_parameters 165
_refine_ls_number_reflns 4022
_refine_ls_number_restraints 2
_refine_ls_restrained_S_all 1.101
_refine_ls_R_factor_all 0.0395
_refine_ls_R_factor_gt 0.0326
_refine_ls_shift/su_max 0.000
_refine_ls_shift/su_mean 0.000
_refine_ls_structure_factor_coef Fsqd
_refine_ls_weighting_details 'calc w = 1/[\s^2^(Fo^2^)+(0.0175P)^2^+2.1370P] where P=(Fo^2^+2Fc^2^)/3'
_refine_ls_weighting_scheme calc
_refine_ls_wR_factor_gt 0.0619
_refine_ls_wR_factor_ref 0.0652
_reflns_number_gt 3669
_reflns_number_total 4022
_reflns_threshold_expression I>2\s(I)
_cod_data_source_file sq3119.cif
_cod_data_source_block I
_cod_original_sg_symbol_Hall 'p 2c -2'
_cod_database_code 2016522
_cod_database_fobs_code 2016522

loop_
_symmetry_equiv_pos_as_xyz
'x, y, z'
'-x, -y, z+1/2'
'-x, y, z'
'x, -y, z+1/2'

loop_
_atom_site_type_symbol
_atom_site_label
_atom_site_fract_x
_atom_site_fract_y
_atom_site_fract_z
_atom_site_U_iso_or_equiv
_atom_site_adp_type
_atom_site_calc_flag
_atom_site_refinement_flags
_atom_site_occupancy
Rb Rb1 0.0000 0.88996(13) 0.43786(13) 0.0240(2) Uani d SP 0.809(4)
Rb Rb1' 0.0000 0.8930(7) 0.3970(6) 0.0240(2) Uani d SP 0.191(4)
Rb Rb2 0.5000 0.39467(5) 0.16154(6) 0.02358(10) Uani d S 1
V V1 0.0000 0.24109(7) 0.37703(9) 0.01270(12) Uani d S 1
V V2 0.0000 0.54043(6) 0.45624(8) 0.01113(11) Uani d S 1
Si Si1 0.25795(7) 0.13292(8) 0.28905(9) 0.01054(14) Uani d . 1
Si Si2 0.25695(7) 0.37945(7) 0.46804(9) 0.01041(13) Uani d . 1
Si Si3 0.26184(7) 0.63946(7) 0.32673(9) 0.01053(14) Uani d . 1
Si Si4 0.36339(6) 0.89959(7) 0.46157(9) 0.00983(12) Uani d . 1
O O1 0.26916(19) 0.0020(3) 0.3936(3) 0.0219(4) Uani d . 1
O O2 0.3469(2) 0.1134(3) 0.1440(3) 0.0278(5) Uani d . 1
O O3 0.1210(2) 0.1585(2) 0.2466(3) 0.0164(4) Uani d . 1
O O4 0.31694(19) 0.2555(2) 0.3824(3) 0.0185(4) Uani d . 1
O O5 0.11425(17) 0.3881(2) 0.4333(2) 0.0135(4) Uani d . 1
O O6 0.32496(19) 0.5090(2) 0.4027(3) 0.0189(4) Uani d . 1
O O7 0.2912(2) 0.6268(3) 0.1457(3) 0.0280(5) Uani d . 1
O O8 0.1235(2) 0.6522(2) 0.3685(3) 0.0178(4) Uani d . 1
O O9 0.3443(2) 0.7580(3) 0.3896(4) 0.0268(5) Uani d . 1
O O10 0.5000 0.9458(3) 0.4280(3) 0.0128(5) Uani d S 1
O O11 0.0000 0.1560(4) 0.5296(4) 0.0270(8) Uani d S 1
O O12 0.0000 0.5741(4) 0.6351(4) 0.0231(7) Uani d S 1

loop_
_atom_site_aniso_label
_atom_site_aniso_U_11
_atom_site_aniso_U_22
_atom_site_aniso_U_33
_atom_site_aniso_U_12
_atom_site_aniso_U_13
_atom_site_aniso_U_23
Rb1 0.0206(2) 0.0151(2) 0.0362(6) 0.000 0.000 -0.0038(5)
Rb1' 0.0206(2) 0.0151(2) 0.0362(6) 0.000 0.000 -0.0038(5)
Rb2 0.01929(19) 0.0287(2) 0.0227(2) 0.000 0.000 -0.0027(2)
V1 0.0097(3) 0.0096(3) 0.0188(3) 0.000 0.000 -0.0014(2)
V2 0.0086(2) 0.0103(2) 0.0146(3) 0.000 0.000 -0.0014(2)
Si1 0.0090(3) 0.0112(3) 0.0115(3) 0.0021(2) 0.0000(2) -0.0005(3)
Si2 0.0090(3) 0.0110(3) 0.0112(3) 0.0003(2) -0.0001(3) -0.0002(3)
Si3 0.0102(3) 0.0093(3) 0.0122(3) -0.0011(2) 0.0002(3) -0.0004(3)
Si4 0.0084(3) 0.0089(3) 0.0122(3) -0.0004(2) -0.0001(2) 0.0007(3)
O1 0.0115(9) 0.0167(9) 0.0376(12) 0.0023(9) -0.0006(9) 0.0111(9)
O2 0.0178(10) 0.0498(16) 0.0159(10) 0.0058(11) 0.0043(9) -0.0057(11)
O3 0.0121(9) 0.0164(10) 0.0206(10) 0.0039(8) -0.0025(8) -0.0042(8)
O4 0.0103(8) 0.0161(9) 0.0290(10) 0.0015(8) -0.0005(9) -0.0071(8)
O5 0.0087(8) 0.0124(8) 0.0194(10) -0.0004(7) -0.0017(7) -0.0020(7)
O6 0.0122(9) 0.0131(9) 0.0313(11) -0.0026(8) -0.0011(9) 0.0072(8)
O7 0.0212(10) 0.0512(16) 0.0117(9) -0.0030(11) -0.0005(9) -0.0023(11)
O8 0.0125(9) 0.0133(9) 0.0276(11) -0.0001(7) 0.0044(8) 0.0026(8)
O9 0.0206(11) 0.0145(10) 0.0454(15) -0.0046(9) -0.0018(11) -0.0104(10)
O10 0.0097(11) 0.0137(12) 0.0149(13) 0.000 0.000 0.0015(10)
O11 0.035(2) 0.0209(17) 0.0247(17) 0.000 0.000 0.0017(14)
O12 0.0210(15) 0.0271(17) 0.0214(17) 0.000 0.000 -0.0051(13)

loop_
_atom_type_symbol
_atom_type_description
_atom_type_scat_dispersion_real
_atom_type_scat_dispersion_imag
_atom_type_scat_source
O O 0.0106 0.0060 'International Tables Vol C Tables 4.2.6.8 and 6.1.1.4'
Rb Rb -0.9393 2.9676 'International Tables Vol C Tables 4.2.6.8 and 6.1.1.4'
V V 0.3005 0.5294 'International Tables Vol C Tables 4.2.6.8 and 6.1.1.4'
Si Si 0.0817 0.0704 'International Tables Vol C Tables 4.2.6.8 and 6.1.1.4'

loop_
_geom_angle_atom_site_label_1
_geom_angle_atom_site_label_2
_geom_angle_atom_site_label_3
_geom_angle_site_symmetry_1
_geom_angle_site_symmetry_3
_geom_angle
_geom_angle_publ_flag
O11 V1 O3 . 3 104.31(13) n
O11 V1 O3 . . 104.31(13) y
O3 V1 O3 3 . 86.65(13) n
O11 V1 O5 . . 101.99(13) y
O3 V1 O5 3 . 153.12(10) n
O3 V1 O5 . . 92.17(9) y
O11 V1 O5 . 3 101.99(13) n
O3 V1 O5 3 3 92.17(9) n
O3 V1 O5 . 3 153.12(10) n
O5 V1 O5 . 3 76.97(12) n
O11 V1 O12 . 2_564 171.29(16) n
O3 V1 O12 3 2_564 81.91(9) n
O3 V1 O12 . 2_564 81.91(9) n
O5 V1 O12 . 2_564 71.36(9) n
O5 V1 O12 3 2_564 71.36(9) n
O11 V1 O4 . 3 90.69(5) n
O3 V1 O4 3 3 48.75(8) n
O3 V1 O4 . 3 135.37(8) n
O5 V1 O4 . 3 125.95(7) n
O5 V1 O4 3 3 48.98(7) n
O12 V1 O4 2_564 3 88.94(5) n
O11 V1 O4 . . 90.69(5) n
O3 V1 O4 3 . 135.37(8) n
O3 V1 O4 . . 48.75(8) n
O5 V1 O4 . . 48.98(7) n
O5 V1 O4 3 . 125.95(7) n
O12 V1 O4 2_564 . 88.94(5) n
O4 V1 O4 3 . 174.92(8) n
O11 V1 O1 . 3 67.61(9) n
O3 V1 O1 3 3 38.36(8) n
O3 V1 O1 . 3 105.86(8) n
O5 V1 O1 . 3 160.80(8) n
O5 V1 O1 3 3 89.16(7) n
O12 V1 O1 2_564 3 117.00(6) n
O4 V1 O1 3 3 41.98(5) n
O4 V1 O1 . 3 142.76(6) n
O11 V1 O1 . . 67.61(9) n
O3 V1 O1 3 . 105.86(8) n
O3 V1 O1 . . 38.36(8) n
O5 V1 O1 . . 89.16(7) n
O5 V1 O1 3 . 160.80(8) n
O12 V1 O1 2_564 . 117.00(6) n
O4 V1 O1 3 . 142.76(6) n
O4 V1 O1 . . 41.98(5) n
O1 V1 O1 3 . 100.80(8) n
O11 V1 O12 . . 90.05(15) n
O3 V1 O12 3 . 133.15(7) n
O3 V1 O12 . . 133.15(7) n
O5 V1 O12 . . 40.99(6) n
O5 V1 O12 3 . 40.99(6) n
O12 V1 O12 2_564 . 81.24(3) n
V2 V1 O12 . . 20.65(5) n
O4 V1 O12 3 . 87.56(4) n
O4 V1 O12 . . 87.56(4) n
O1 V1 O12 3 . 120.76(5) n
O1 V1 O12 . . 120.76(5) n
O11 V1 O7 . 4_565 73.30(9) n
O3 V1 O7 3 4_565 171.96(8) n
O3 V1 O7 . 4_565 86.54(7) n
O5 V1 O7 . 4_565 31.66(7) n
O5 V1 O7 3 4_565 95.84(7) n
O12 V1 O7 2_564 4_565 101.35(6) n
O4 V1 O7 3 4_565 138.05(6) n
O4 V1 O7 . 4_565 38.20(5) n
O1 V1 O7 3 4_565 140.77(6) n
O1 V1 O7 . 4_565 66.10(6) n
O12 V1 O7 . 4_565 54.87(4) n
O11 V1 O7 . 2_565 73.30(9) n
O3 V1 O7 3 2_565 86.54(7) n
O3 V1 O7 . 2_565 171.96(8) n
O5 V1 O7 . 2_565 95.84(7) n
O5 V1 O7 3 2_565 31.66(7) n
O12 V1 O7 2_564 2_565 101.35(6) n
O4 V1 O7 3 2_565 38.20(5) n
O4 V1 O7 . 2_565 138.05(6) n
O1 V1 O7 3 2_565 66.10(6) n
O1 V1 O7 . 2_565 140.77(6) n
O12 V1 O7 . 2_565 54.87(4) n
O7 V1 O7 4_565 2_565 99.91(7) n
O12 V2 O8 . . 104.83(12) y
O12 V2 O8 . 3 104.83(12) n
O8 V2 O8 . 3 89.39(14) n
O12 V2 O5 . 3 105.33(12) n
O8 V2 O5 . 3 149.20(11) n
O8 V2 O5 3 3 88.86(9) n
O12 V2 O5 . . 105.33(12) y
O8 V2 O5 . . 88.86(8) y
O8 V2 O5 3 . 149.20(11) n
O5 V2 O5 3 . 77.33(12) n
O12 V2 O12 . 2_564 169.69(10) n
O8 V2 O12 . 2_564 82.35(9) n
O8 V2 O12 3 2_564 82.35(9) n
O5 V2 O12 3 2_564 66.94(8) n
O5 V2 O12 . 2_564 66.94(8) n
O12 V2 O6 . . 98.30(4) n
O8 V2 O6 . . 46.16(8) n
O8 V2 O6 3 . 134.17(8) n
O5 V2 O6 3 . 122.39(7) n
O5 V2 O6 . . 45.69(7) n
O12 V2 O6 2_564 . 81.22(4) n
O12 V2 O6 . 3 98.30(4) n
O8 V2 O6 . 3 134.17(8) n
O8 V2 O6 3 3 46.16(8) n
O5 V2 O6 3 3 45.69(7) n
O5 V2 O6 . 3 122.39(7) n
O12 V2 O6 2_564 3 81.22(4) n
O6 V2 O6 . 3 162.06(9) n
O12 V2 O11 . . 93.32(15) n
O8 V2 O11 . . 130.33(7) n
O8 V2 O11 3 . 130.33(7) n
O5 V2 O11 3 . 41.51(6) n
O5 V2 O11 . . 41.51(6) n
O12 V2 O11 2_564 . 76.36(9) n
O6 V2 O11 . . 86.15(4) n
O6 V2 O11 3 . 86.15(4) n
O12 V2 O7 . 2_565 71.99(8) n
O8 V2 O7 . 2_565 168.97(8) n
O8 V2 O7 3 2_565 81.42(8) n
O5 V2 O7 3 2_565 37.46(7) n
O5 V2 O7 . 2_565 102.15(8) n
O12 V2 O7 2_564 2_565 102.31(6) n
O6 V2 O7 . 2_565 143.96(6) n
O6 V2 O7 3 2_565 38.81(5) n
O11 V2 O7 . 2_565 60.69(5) n
O12 V2 O7 . 4_565 71.99(8) n
O8 V2 O7 . 4_565 81.42(8) n
O8 V2 O7 3 4_565 168.97(8) n
O5 V2 O7 3 4_565 102.15(7) n
O5 V2 O7 . 4_565 37.46(7) n
O12 V2 O7 2_564 4_565 102.31(6) n
O6 V2 O7 . 4_565 38.81(5) n
O6 V2 O7 3 4_565 143.96(6) n
O11 V2 O7 . 4_565 60.69(5) n
O7 V2 O7 2_565 4_565 106.98(8) n
O12 V2 O3 . 4_565 41.86(13) n
O8 V2 O3 . 4_565 65.05(8) n
O8 V2 O3 3 4_565 91.41(8) n
O5 V2 O3 3 4_565 145.74(7) n
O5 V2 O3 . 4_565 115.46(7) n
O12 V2 O3 2_564 4_565 146.92(7) n
O6 V2 O3 . 4_565 80.13(5) n
O6 V2 O3 3 4_565 117.10(5) n
O11 V2 O3 . 4_565 128.99(6) n
O7 V2 O3 2_565 4_565 108.85(5) n
O7 V2 O3 4_565 4_565 79.22(5) n
O12 V2 O3 . 2_565 41.86(13) n
O8 V2 O3 . 2_565 91.41(8) n
O8 V2 O3 3 2_565 65.05(8) n
O5 V2 O3 3 2_565 115.46(7) n
O5 V2 O3 . 2_565 145.74(7) n
O12 V2 O3 2_564 2_565 146.92(7) n
O6 V2 O3 . 2_565 117.10(5) n
O6 V2 O3 3 2_565 80.13(5) n
O11 V2 O3 . 2_565 128.99(6) n
O7 V2 O3 2_565 2_565 79.22(5) n
O7 V2 O3 4_565 2_565 108.85(5) n
O3 V2 O3 4_565 2_565 37.01(6) n
O12 V2 O7 . 3 124.72(7) n
O8 V2 O7 . 3 99.03(9) n
O8 V2 O7 3 3 26.25(8) n
O5 V2 O7 3 3 68.27(7) n
O5 V2 O7 . 3 124.46(7) n
O12 V2 O7 2_564 3 60.01(5) n
O6 V2 O7 . 3 132.66(6) n
O6 V2 O7 3 3 36.64(5) n
O11 V2 O7 . 3 107.72(6) n
O7 V2 O7 2_565 3 75.27(5) n
O7 V2 O7 4_565 3 161.83(5) n
O3 V2 O7 4_565 3 117.62(5) n
O3 V2 O7 2_565 3 89.32(5) n
O12 V2 O7 . . 124.72(7) n
O8 V2 O7 . . 26.25(8) n
O8 V2 O7 3 . 99.03(9) n
O5 V2 O7 3 . 124.46(7) n
O5 V2 O7 . . 68.27(7) n
O12 V2 O7 2_564 . 60.01(5) n
O6 V2 O7 . . 36.64(5) n
O6 V2 O7 3 . 132.66(6) n
O11 V2 O7 . . 107.72(6) n
O7 V2 O7 2_565 . 161.83(5) n
O7 V2 O7 4_565 . 75.27(5) n
O3 V2 O7 4_565 . 89.32(5) n
O3 V2 O7 2_565 . 117.62(5) n
O7 V2 O7 3 . 97.04(7) n
O12 V2 O8 . 4_565 44.63(13) n
O8 V2 O8 . 4_565 112.08(10) n
O8 V2 O8 3 4_565 145.13(9) n
O5 V2 O8 3 4_565 85.68(7) n
O5 V2 O8 . 4_565 61.96(7) n
O12 V2 O8 2_564 4_565 126.01(7) n
O6 V2 O8 . 4_565 75.74(5) n
O6 V2 O8 3 4_565 112.21(5) n
O11 V2 O8 . 4_565 54.19(6) n
O7 V2 O8 2_565 4_565 73.44(5) n
O7 V2 O8 4_565 4_565 37.54(5) n
O3 V2 O8 4_565 4_565 74.80(4) n
O3 V2 O8 2_565 4_565 86.47(4) n
O7 V2 O8 3 4_565 148.67(5) n
O7 V2 O8 . 4_565 112.38(5) n
V1 V2 O8 2_565 4_565 62.05(3) n
O12 V2 O8 . 2_565 44.63(13) n
O8 V2 O8 . 2_565 145.13(9) n
O8 V2 O8 3 2_565 112.08(10) n
O5 V2 O8 3 2_565 61.96(7) n
O5 V2 O8 . 2_565 85.68(7) n
O12 V2 O8 2_564 2_565 126.01(7) n
V1 V2 O8 . 2_565 74.60(3) n
O6 V2 O8 . 2_565 112.21(5) n
O6 V2 O8 3 2_565 75.74(5) n
O11 V2 O8 . 2_565 54.19(6) n
O7 V2 O8 2_565 2_565 37.54(5) n
O7 V2 O8 4_565 2_565 73.44(5) n
O3 V2 O8 4_565 2_565 86.47(4) n
O3 V2 O8 2_565 2_565 74.80(4) n
O7 V2 O8 3 2_565 112.38(5) n
O7 V2 O8 . 2_565 148.67(5) n
V1 V2 O8 2_565 2_565 62.05(3) n
O8 V2 O8 4_565 2_565 36.84(6) n
O3 Si1 O2 . . 114.93(14) n
O3 Si1 O1 . . 109.92(13) n
O2 Si1 O1 . . 106.77(15) n
O3 Si1 O4 . . 111.72(12) n
O2 Si1 O4 . . 104.00(14) n
O1 Si1 O4 . . 109.17(15) n
O7 Si2 O5 4_565 . 114.69(12) n
O7 Si2 O4 4_565 . 108.56(15) n
O5 Si2 O4 . . 111.01(12) n
O7 Si2 O6 4_565 . 105.18(14) n
O5 Si2 O6 . . 109.93(12) n
O4 Si2 O6 . . 107.05(13) n
O8 Si3 O7 . . 115.26(14) n
O8 Si3 O9 . . 113.93(14) n
O7 Si3 O9 . . 106.13(15) n
O8 Si3 O6 . . 112.66(12) n
O7 Si3 O6 . . 103.94(15) n
O9 Si3 O6 . . 103.78(14) n
O1 Si4 O9 1_565 . 111.66(15) n
O1 Si4 O2 1_565 4_565 110.38(15) n
O9 Si4 O2 . 4_565 107.30(16) n
O1 Si4 O10 1_565 . 110.52(14) n
O9 Si4 O10 . . 108.74(15) n
O2 Si4 O10 4_565 . 108.11(14) n
V1 O3 V2 . 2_564 79.15(7) n
V2 O5 V1 . . 102.23(9) n
V2 O7 V1 2_564 2_564 45.09(3) n
V2 O7 V2 2_564 . 64.43(4) n
V1 O7 V2 2_564 . 80.99(4) n
V2 O8 V2 . 2_564 80.41(8) n
V1 O11 V2 . . 47.47(11) n
V2 O12 V1 . 2_565 150.5(2) n
V2 O12 V2 . 2_565 144.7(2) n
V1 O12 V2 2_565 2_565 64.87(8) n
V1 O12 V1 2_565 . 165.34(13) n
V2 O12 V1 2_565 . 100.46(10) n

loop_
_geom_bond_atom_site_label_1
_geom_bond_atom_site_label_2
_geom_bond_site_symmetry_2
_geom_bond_distance
_geom_bond_publ_flag
Rb1 O11 1_565 2.849(4) n
Rb1 O8 3 2.863(3) n
Rb1 O8 . 2.863(3) n
Rb1 O3 4_565 3.043(3) n
Rb1 O3 2_565 3.043(3) n
Rb1 O1 1_565 3.213(2) n
Rb1 O1 3_565 3.213(2) n
Rb1 O3 3_565 3.489(3) n
Rb1 O3 1_565 3.489(3) n
Rb1 O11 2_564 3.585(4) n
Rb1 V2 . 3.5954(15) n
Rb1 V1 1_565 3.6471(15) n
Rb1' O8 3 2.837(7) n
Rb1' O8 . 2.837(7) n
Rb1' O11 1_565 2.939(8) n
Rb1' O1 1_565 3.179(3) n
Rb1' O1 3_565 3.179(3) n
Rb1' O11 2_564 3.238(7) n
Rb1' O3 1_565 3.308(7) n
Rb1' O3 3_565 3.308(7) n
Rb1' O3 4_565 3.366(6) n
Rb1' O3 2_565 3.366(6) n
Rb1' V1 1_565 3.581(7) n
Rb1' V2 . 3.660(7) n
Rb2 O6 3_655 3.087(3) n
Rb2 O6 . 3.087(3) n
Rb2 O6 4_564 3.130(2) n
Rb2 O6 2_664 3.130(2) n
Rb2 O4 3_655 3.136(3) n
Rb2 O4 . 3.136(3) n
Rb2 O9 4_564 3.321(3) n
Rb2 O9 2_664 3.321(3) n
Rb2 O7 3_655 3.322(3) n
Rb2 O7 . 3.322(3) n
Rb2 O2 . 3.352(3) n
Rb2 O2 3_655 3.352(3) n
Rb2 Si2 3_655 3.7892(9) n
Rb2 Si2 . 3.7892(9) n
Rb2 Si4 4_564 3.8018(9) n
Rb2 Si4 2_664 3.8018(9) n
Rb2 Si3 3_655 3.9145(9) n
Rb2 Si3 . 3.9145(9) n
Rb2 Si2 2_664 3.9294(9) n
Rb2 Si2 4_564 3.9294(9) n
Rb2 Si3 4_564 3.9428(9) n
Rb2 Si3 2_664 3.9428(9) n
Rb2 Si1 . 3.9525(9) n
Rb2 Si1 3_655 3.9525(9) n
Rb2 O10 2_664 4.047(3) n
Rb2 O9 3_655 4.565(3) n
Rb2 O9 . 4.565(3) n
Rb2 O4 2_664 4.788(2) n
Rb2 O4 4_564 4.788(2) n
Rb2 O7 2_665 4.810(3) n
Rb2 O7 4_565 4.810(3) n
Rb2 Rb2 2_665 4.8613(5) n
Rb2 Rb2 2_664 4.8613(5) n
Rb2 O5 3_655 4.876(2) n
Rb2 O5 . 4.876(2) n
Rb2 O3 . 4.897(2) n
Rb2 O3 3_655 4.897(2) n
Rb2 O8 4_564 4.904(2) n
Rb2 O8 2_664 4.904(2) n
Rb2 O7 4_564 5.053(3) n
V1 O11 . 1.590(4) y
V1 O3 3 1.949(2) n
V1 O3 . 1.949(2) y
V1 O5 . 2.029(2) y
V1 O5 3 2.029(2) n
V1 O12 2_564 2.836(4) y
V1 V2 . 3.1525(9) y
V1 Si1 3 3.1542(9) n
V1 Si1 . 3.1542(9) n
V1 Si2 . 3.2731(9) n
V1 Si2 3 3.2731(9) n
V1 O4 3 3.506(2) n
V1 O4 . 3.506(2) n
V1 Rb1' 1_545 3.581(7) n
V1 Rb1 1_545 3.6471(15) n
V1 O1 3 3.861(2) n
V1 O1 . 3.861(2) n
V1 Rb1 2_564 4.0533(15) n
V1 O12 . 4.093(4) n
V1 O7 4_565 4.204(3) n
V1 O7 2_565 4.204(3) n
V1 V2 2_564 4.2964(10) n
V1 Rb1' 2_564 4.400(6) n
V1 Rb1' 2_565 4.732(6) n
V1 Rb1 2_565 5.0645(15) n
V1 V2 2_565 5.5194(10) n
V1 Rb2 1_455 6.0450(6) n
V1 V1 2_554 6.5954(11) n
V1 V1 2 6.5954(11) n
V1 V1 2_565 6.8747(12) n
V1 V1 2_564 6.8747(12) n
V1 Rb2 2_665 7.1188(7) n
V1 Rb2 2_565 7.1188(7) n
V2 O12 . 1.595(4) y
V2 O8 . 1.941(2) y
V2 O8 3 1.941(2) n
V2 O5 3 2.021(2) n
V2 O5 . 2.021(2) y
V2 O12 2_564 3.033(4) n
V2 Si3 . 3.2680(9) n
V2 Si3 3 3.2680(9) n
V2 Si2 3 3.2880(8) n
V2 Si2 . 3.2880(8) n
V2 O6 . 3.636(2) n
V2 O6 3 3.636(2) n
V2 O11 . 4.002(4) n
V2 O7 2_565 4.004(3) n
V2 O7 4_565 4.004(3) n
V2 O3 4_565 4.213(2) n
V2 O3 2_565 4.213(2) n
V2 O7 3 4.295(3) n
V2 O7 . 4.295(3) n
V2 V1 2_565 4.2964(10) n
V2 O8 4_565 4.320(3) n
V2 O8 2_565 4.320(3) n
V2 V2 2_564 4.4312(10) n
V2 V2 2_565 4.4312(10) n
V2 Si3 4_565 4.7109(10) n
V2 Si3 2_565 4.7109(10) n
V2 V1 2_564 5.5194(10) n
V2 Rb2 2_665 5.8457(5) n
V2 Rb2 2_565 5.8457(5) n
V2 Rb1' 2_565 5.879(6) n
V2 Rb1 2_565 6.0942(15) n
V2 Rb2 1_455 6.2736(6) n
V2 Rb2 1_556 8.3949(8) n
V2 Rb2 1_456 8.3949(8) n
Si1 O3 . 1.580(2) n
Si1 O2 . 1.613(3) n
Si1 O1 . 1.629(3) n
Si1 O4 . 1.635(2) n
Si1 Rb1' 1_545 3.884(5) n
Si1 Rb1 1_545 4.0049(13) n
Si1 Rb2 2_665 6.4217(10) n
Si2 O7 4_565 1.594(3) n
Si2 O5 . 1.608(2) n
Si2 O4 . 1.618(2) n
Si2 O6 . 1.631(2) n
Si2 Rb2 2_665 3.9294(9) n
Si2 Rb2 1_556 6.6095(10) n
Si3 O8 . 1.577(2) n
Si3 O7 . 1.614(3) n
Si3 O9 . 1.617(3) n
Si3 O6 . 1.649(2) n
Si3 Rb2 2_665 3.9428(9) n
Si3 V2 2_564 4.7109(10) n
Si3 Rb2 2_664 6.3704(10) n
Si4 O1 1_565 1.595(2) n
Si4 O9 . 1.598(3) n
Si4 O2 4_565 1.604(3) n
Si4 O10 . 1.6093(13) n
Si4 Rb2 2_665 3.8018(9) n
Si4 Rb2 1_565 5.9148(9) n
O1 Si4 1_545 1.595(2) n
O1 Rb1' 1_545 3.179(3) n
O1 Rb1 1_545 3.213(2) n
O1 Rb2 2_655 5.345(2) n
O2 Si4 4_564 1.604(3) n
O3 Rb1 2_564 3.043(3) n
O3 Rb1' 1_545 3.308(7) n
O3 Rb1' 2_564 3.366(6) n
O3 Rb1 1_545 3.489(3) n
O3 V2 2_564 4.213(2) n
O4 Rb2 2_665 4.788(2) n
O5 Rb2 2_665 5.206(2) n
O6 Rb2 2_665 3.130(2) n
O7 Si2 4_564 1.594(3) n
O7 V2 2_564 4.004(3) n
O7 V1 2_564 4.204(3) n
O7 Rb2 2_664 4.810(3) n
O7 Rb2 2_665 5.053(3) n
O8 V2 2_564 4.320(3) n
O8 Rb2 2_665 4.904(2) n
O9 Rb2 2_665 3.321(3) n
O10 Si4 3_655 1.6093(13) n
O10 Rb2 2_665 4.047(3) n
O10 Rb2 1_565 5.163(3) n
O11 Rb1 1_545 2.849(4) n
O11 Rb1' 1_545 2.939(8) n
O11 Rb1' 2_565 3.238(7) n
O11 Rb1 2_565 3.585(4) n
O12 V1 2_565 2.836(4) n
O12 V2 2_565 3.033(4) n
O12 Rb2 2_665 5.5398(5) n
O12 Rb2 2_565 5.5398(5) n
